data_4314373
loop_
_publ_author_name
'Jean-Pierre Costes'
'Fran\,coise Dahan'
'Franck Nicod\`eme'

_publ_contact_author
;
       Dr Jean-Pierre Costes
       Laboratoire de Chimie de Coordination du CNRS
       205 Route de Narbonne
       31077 Toulouse Cedex 4
       France
;
_publ_contact_author_email costes@lcctoul.lcc-toulouse.fr
_publ_contact_author_fax '(33) 0561553003'
_publ_contact_author_phone '(33) 0561333152'
_publ_section_title
;
 Structure-Based Description of a Step-by-Step Synthesis of Homo- and
 Heterodinuclear (4f, 4f') Lanthanide Complexes
;
_journal_name_full 'Inorganic Chemistry'
_journal_page_first 6556
_journal_page_last 6563
_journal_paper_doi 10.1021/ic034564q
_journal_volume 42
_journal_year 2003
_chemical_formula_sum 'C38 H48 Dy2 N6 O19'
_chemical_formula_weight 1217.82
_chemical_name_systematic
; 
 ? 
;
_space_group_IT_number 148
_symmetry_cell_setting trigonal
_symmetry_Int_Tables_number 148
_symmetry_space_group_name_Hall '-R 3'
_symmetry_space_group_name_H-M 'R -3 :H'
_atom_sites_solution_hydrogens geom
_atom_sites_solution_primary direct
_atom_sites_solution_secondary difmap
_audit_creation_method SHELXL-97
_cell_angle_alpha 90.00
_cell_angle_beta 90.00
_cell_angle_gamma 120.00
_cell_formula_units_Z 18
_cell_length_a 23.847(3)
_cell_length_b 23.847(3)
_cell_length_c 42.982(3)
_cell_measurement_reflns_used 25
_cell_measurement_temperature 293(2)
_cell_measurement_theta_max 16.0
_cell_measurement_theta_min 12.0
_cell_volume 21168(4)
_computing_cell_refinement CAD4-EXPRESS
_computing_data_collection CAD4-EXPRESS
_computing_data_reduction 'MolEN (Fair, 1990)'
_computing_molecular_graphics 'ZORTEP (Zolnai, 1996)'
_computing_structure_refinement 'SHELXL-97 (Sheldrick, 1997)'
_computing_structure_solution 'SHELXS-97 (Sheldrick, 1990)'
_diffrn_ambient_temperature 293(2)
_diffrn_measured_fraction_theta_full 0.261
_diffrn_measured_fraction_theta_max 0.261
_diffrn_measurement_device_type 'Enraf-Nonius CAD4'
_diffrn_measurement_method \w-2\q
_diffrn_radiation_monochromator graphite
_diffrn_radiation_source 'fine-focus sealed tube'
_diffrn_radiation_type MoK\a
_diffrn_radiation_wavelength 0.71073
_diffrn_reflns_av_R_equivalents 0.0195
_diffrn_reflns_av_sigmaI/netI 0.0251
_diffrn_reflns_limit_h_max 14
_diffrn_reflns_limit_h_min -25
_diffrn_reflns_limit_k_max 29
_diffrn_reflns_limit_k_min 0
_diffrn_reflns_limit_l_max 52
_diffrn_reflns_limit_l_min 0
_diffrn_reflns_number 7287
_diffrn_reflns_theta_full 25.96
_diffrn_reflns_theta_max 25.96
_diffrn_reflns_theta_min 1.71
_diffrn_standards_decay_% -1.3
_diffrn_standards_interval_time 120
_diffrn_standards_number 3
_exptl_absorpt_coefficient_mu 3.231
_exptl_absorpt_correction_T_max 0.9991
_exptl_absorpt_correction_T_min 0.7003
_exptl_absorpt_correction_type psi-scan
_exptl_absorpt_process_details
;
[c.f. North, A.C.T., Phillips, D.C. and Mathews, F.S. Acta Cryst.
(1968), A24, 351-359]
;
_exptl_crystal_colour Yellow
_exptl_crystal_density_diffrn 1.720
_exptl_crystal_density_method 'not measured'
_exptl_crystal_description Parallelepiped
_exptl_crystal_F_000 10836
_exptl_crystal_size_max 0.30
_exptl_crystal_size_mid 0.25
_exptl_crystal_size_min 0.15
_refine_diff_density_max 0.462
_refine_diff_density_min -0.436
_refine_diff_density_rms 0.077
_refine_ls_extinction_method none
_refine_ls_goodness_of_fit_ref 0.985
_refine_ls_hydrogen_treatment mixed
_refine_ls_matrix_type full
_refine_ls_number_parameters 610
_refine_ls_number_reflns 7212
_refine_ls_number_restraints 0
_refine_ls_restrained_S_all 0.985
_refine_ls_R_factor_all 0.0421
_refine_ls_R_factor_gt 0.0248
_refine_ls_shift/su_max 0.009
_refine_ls_shift/su_mean 0.000
_refine_ls_structure_factor_coef Fsqd
_refine_ls_weighting_details 'w=1/[\s^2^(Fo^2^)+(0.0313P)^2^+0.0000P] where P=(Fo^2^+2Fc^2^)/3'
_refine_ls_weighting_scheme calc
_refine_ls_wR_factor_gt 0.0320
_refine_ls_wR_factor_ref 0.0492
_reflns_number_gt 5045
_reflns_number_total 7212
_reflns_threshold_expression >2sigma(I)
_cod_data_source_file ic034564qsi20030526_041035_3.cif
_cod_data_source_block (3)
_cod_depositor_comments
;
The following automatic conversions were performed:

'_exptl_absorpt_correction_type' tag value 'Psi-scans' was replaced
with 'psi-scan' value.

'_symmetry_cell_setting' value 'Trigonal'
changed to 'trigonal' according to the built-in table from CIF Core
dictionary named 'cif_core.dic' version 2.4.1 from 2010-06-29.

Automatic conversion script
Id: cif_fix_values 1646 2011-03-28 12:23:43Z adriana 

The following automatic conversions were performed:

'_refine_ls_weighting_scheme' value 'calc
w=1/[\s^2^(Fo^2^)+(0.0313P)^2^+0.0000P] where P=(Fo^2^+2Fc^2^)/3' was
changed to 'calc'. New tag '_refine_ls_weighting_details' was
created. The value of the new tag was set to
'w=1/[\s^2^(Fo^2^)+(0.0313P)^2^+0.0000P] where P=(Fo^2^+2Fc^2^)/3'.

Automatic conversion script
Id: cif_fix_values 3143 2015-03-26 13:38:13Z robertas 
;
_cod_original_sg_symbol_H-M 'R -3'
_cod_database_code 4314373

loop_
_symmetry_equiv_pos_as_xyz
'x, y, z'
'-y, x-y, z'
'-x+y, -x, z'
'x+2/3, y+1/3, z+1/3'
'-y+2/3, x-y+1/3, z+1/3'
'-x+y+2/3, -x+1/3, z+1/3'
'x+1/3, y+2/3, z+2/3'
'-y+1/3, x-y+2/3, z+2/3'
'-x+y+1/3, -x+2/3, z+2/3'
'-x, -y, -z'
'y, -x+y, -z'
'x-y, x, -z'
'-x+2/3, -y+1/3, -z+1/3'
'y+2/3, -x+y+1/3, -z+1/3'
'x-y+2/3, x+1/3, -z+1/3'
'-x+1/3, -y+2/3, -z+2/3'
'y+1/3, -x+y+2/3, -z+2/3'
'x-y+1/3, x+2/3, -z+2/3'

loop_
_atom_site_label
_atom_site_type_symbol
_atom_site_fract_x
_atom_site_fract_y
_atom_site_fract_z
_atom_site_U_iso_or_equiv
_atom_site_adp_type
_atom_site_occupancy
_atom_site_calc_flag
_atom_site_refinement_flags
_atom_site_disorder_assembly
_atom_site_disorder_group
Dy1 Dy 0.008314(9) 0.340945(9) 0.356575(4) 0.03957(5) Uani 1 d . . .
Dy2 Dy -0.082195(9) 0.288533(9) 0.425894(4) 0.03836(5) Uani 1 d . . .
O1 O -0.09555(12) 0.31639(12) 0.37588(5) 0.0412(6) Uani 1 d . . .
O2 O -0.02906(12) 0.41961(12) 0.34060(6) 0.0492(7) Uani 1 d . . .
O3 O 0.01069(12) 0.38138(11) 0.40703(6) 0.0492(7) Uani 1 d . . .
O4 O 0.09961(14) 0.45482(14) 0.36735(6) 0.0585(8) Uani 1 d . . .
O5 O -0.04316(12) 0.24790(12) 0.38732(6) 0.0435(6) Uani 1 d . . .
O6 O 0.02073(13) 0.24751(13) 0.33779(6) 0.0577(8) Uani 1 d . . .
O7 O 0.06108(14) 0.37737(13) 0.31224(6) 0.0590(8) Uani 1 d . . .
O8 O -0.06893(13) 0.28623(13) 0.31653(6) 0.0583(8) Uani 1 d . . .
O9 O 0.10371(15) 0.34059(15) 0.37806(7) 0.0612(9) Uani 1 d . . .
H91 H 0.1292(19) 0.3422(19) 0.3597(9) 0.067 Uiso 1 d . . .
H92 H 0.0861(19) 0.295(2) 0.3860(9) 0.067 Uiso 1 d . . .
O10 O 0.16193(13) 0.43342(13) 0.27425(6) 0.0587(8) Uani 1 d . . .
O11 O -0.00153(15) 0.29852(15) 0.45958(7) 0.0545(8) Uani 1 d . . .
H111 H 0.0374(19) 0.3374(19) 0.4671(8) 0.060 Uiso 1 d . . .
H112 H -0.0232(18) 0.2768(19) 0.4784(8) 0.060 Uiso 1 d . . .
N1 N -0.19652(15) 0.25167(15) 0.41715(7) 0.0448(8) Uani 1 d . . .
N2 N -0.08259(15) 0.37994(15) 0.45258(7) 0.0426(8) Uani 1 d . . .
N3 N -0.11462(15) 0.17483(15) 0.44005(7) 0.0439(8) Uani 1 d . . .
N4 N -0.15496(15) 0.24976(15) 0.47693(7) 0.0435(8) Uani 1 d . . .
C1 C -0.11963(19) 0.35617(19) 0.37219(9) 0.0438(9) Uani 1 d . . .
C2 C -0.08738(19) 0.40856(19) 0.35220(9) 0.0461(10) Uani 1 d . . .
C3 C -0.11457(18) 0.44658(19) 0.34461(9) 0.0444(9) Uani 1 d . . .
H3 H -0.0927 0.4819 0.3314 0.049 Uiso 1 calc R . .
C4 C -0.17453(19) 0.43166(19) 0.35677(8) 0.0469(10) Uani 1 d . . .
H4 H -0.1929 0.4568 0.3515 0.052 Uiso 1 calc R . .
C5 C -0.20713(19) 0.37915(18) 0.37675(8) 0.0442(9) Uani 1 d . . .
H5 H -0.2471 0.3694 0.3850 0.049 Uiso 1 calc R . .
C6 C -0.17979(18) 0.34109(19) 0.38444(9) 0.0442(9) Uani 1 d . . .
C7 C -0.21786(19) 0.28351(18) 0.40224(9) 0.0468(10) Uani 1 d . . .
H7 H -0.2622 0.2678 0.4030 0.052 Uiso 1 calc R . .
C8 C 0.03602(19) 0.44614(19) 0.41073(9) 0.0437(9) Uani 1 d . . .
C9 C 0.08902(18) 0.48368(17) 0.39151(8) 0.0371(8) Uani 1 d . . .
C10 C 0.12441(19) 0.55008(19) 0.39535(9) 0.0472(10) Uani 1 d . . .
H10 H 0.1598 0.5750 0.3826 0.052 Uiso 1 calc R . .
C11 C 0.10698(18) 0.57966(19) 0.41839(8) 0.0446(9) Uani 1 d . . .
H11 H 0.1307 0.6244 0.4209 0.049 Uiso 1 calc R . .
C12 C 0.05458(19) 0.54289(19) 0.43757(8) 0.0451(9) Uani 1 d . . .
H12 H 0.0432 0.5628 0.4530 0.050 Uiso 1 calc R . .
C13 C 0.01869(19) 0.47569(19) 0.43376(9) 0.0443(9) Uani 1 d . . .
C14 C -0.03727(18) 0.43965(19) 0.45432(9) 0.0472(10) Uani 1 d . . .
H14 H -0.0405 0.4631 0.4709 0.052 Uiso 1 calc R . .
C15 C -0.04086(18) 0.19217(18) 0.38200(8) 0.0418(9) Uani 1 d . . .
C16 C -0.00885(19) 0.19353(18) 0.35501(8) 0.0424(9) Uani 1 d . . .
C17 C -0.00265(19) 0.14039(18) 0.34650(9) 0.0449(9) Uani 1 d . . .
H17 H 0.0188 0.1414 0.3283 0.049 Uiso 1 calc R . .
C18 C -0.02874(18) 0.08610(19) 0.36540(8) 0.0447(9) Uani 1 d . . .
H18 H -0.0247 0.0506 0.3598 0.049 Uiso 1 calc R . .
C19 C -0.0608(2) 0.0844(2) 0.39257(9) 0.0504(10) Uani 1 d . . .
H19 H -0.0782 0.0478 0.4052 0.055 Uiso 1 calc R . .
C20 C -0.06687(19) 0.1376(2) 0.40101(9) 0.0464(10) Uani 1 d . . .
C21 C -0.10492(18) 0.13122(19) 0.42820(9) 0.0450(9) Uani 1 d . . .
H21 H -0.1245 0.0913 0.4382 0.050 Uiso 1 calc R . .
C22 C -0.24292(19) 0.19749(19) 0.43743(8) 0.0480(10) Uani 1 d . . .
H22A H -0.2869 0.1878 0.4334 0.053 Uiso 1 calc R . .
H22B H -0.2403 0.1588 0.4334 0.053 Uiso 1 calc R . .
C23 C -0.22463(18) 0.21892(19) 0.47009(8) 0.0467(10) Uani 1 d . . .
H23A H -0.2391 0.2493 0.4752 0.051 Uiso 1 calc R . .
H23B H -0.2476 0.1816 0.4836 0.051 Uiso 1 calc R . .
C24 C -0.13331(18) 0.36501(18) 0.47653(9) 0.0489(10) Uani 1 d . . .
H24A H -0.1728 0.3579 0.4665 0.054 Uiso 1 calc R . .
H24B H -0.1189 0.4016 0.4905 0.054 Uiso 1 calc R . .
C25 C -0.14719(19) 0.30445(18) 0.49522(9) 0.0465(10) Uani 1 d . . .
H25A H -0.1120 0.3163 0.5098 0.051 Uiso 1 calc R . .
H25B H -0.1864 0.2907 0.5073 0.051 Uiso 1 calc R . .
C26 C -0.14788(19) 0.15326(18) 0.47109(8) 0.0456(10) Uani 1 d . . .
H26A H -0.1328 0.1267 0.4810 0.050 Uiso 1 calc R . .
H26B H -0.1939 0.1259 0.4674 0.050 Uiso 1 calc R . .
C27 C -0.13851(19) 0.20628(18) 0.49381(8) 0.0459(10) Uani 1 d . . .
H27A H -0.1666 0.1877 0.5117 0.051 Uiso 1 calc R . .
H27B H -0.0940 0.2299 0.5010 0.051 Uiso 1 calc R . .
C28 C 0.04859(19) 0.37146(18) 0.28148(9) 0.0448(9) Uani 1 d . . .
C29 C 0.1021(2) 0.4019(2) 0.26160(9) 0.0476(10) Uani 1 d . . .
C30 C 0.09409(19) 0.40233(18) 0.22937(9) 0.0453(10) Uani 1 d . . .
H30 H 0.1290 0.4249 0.2160 0.050 Uiso 1 calc R . .
C31 C 0.02896(18) 0.36592(17) 0.21828(8) 0.0427(9) Uani 1 d . . .
H31 H 0.0220 0.3666 0.1970 0.047 Uiso 1 calc R . .
C32 C -0.02448(19) 0.32965(19) 0.23709(8) 0.0468(10) Uani 1 d . . .
H32 H -0.0657 0.3033 0.2289 0.051 Uiso 1 calc R . .
C33 C -0.01273(19) 0.3351(2) 0.26847(8) 0.0454(9) Uani 1 d . . .
C34 C -0.06818(19) 0.29320(19) 0.28863(8) 0.0440(9) Uani 1 d . . .
H34 H -0.1077 0.2690 0.2786 0.048 Uiso 1 calc R . .
C35 C 0.00681(19) 0.47448(19) 0.31953(9) 0.0551(11) Uani 1 d . . .
H35A H 0.0463 0.4762 0.3133 0.061 Uiso 1 calc R . .
H35B H 0.0167 0.5139 0.3300 0.061 Uiso 1 calc R . .
H35C H -0.0191 0.4692 0.3015 0.061 Uiso 1 calc R . .
C36 C 0.15953(18) 0.48891(19) 0.34831(9) 0.0513(10) Uani 1 d . . .
H36A H 0.1583 0.4607 0.3321 0.056 Uiso 1 calc R . .
H36B H 0.1966 0.5010 0.3613 0.056 Uiso 1 calc R . .
H36C H 0.1623 0.5271 0.3393 0.056 Uiso 1 calc R . .
C37 C 0.0509(2) 0.2459(2) 0.30844(9) 0.0578(11) Uani 1 d . . .
H37A H 0.0701 0.2876 0.2987 0.064 Uiso 1 calc R . .
H37B H 0.0186 0.2141 0.2949 0.064 Uiso 1 calc R . .
H37C H 0.0838 0.2348 0.3124 0.064 Uiso 1 calc R . .
C38 C 0.21710(18) 0.46014(19) 0.25214(9) 0.0524(11) Uani 1 d . . .
H38A H 0.2571 0.4814 0.2635 0.058 Uiso 1 calc R . .
H38B H 0.2144 0.4907 0.2386 0.058 Uiso 1 calc R . .
H38C H 0.2155 0.4256 0.2400 0.058 Uiso 1 calc R . .
O12 O 0.17919(16) 0.41828(15) 0.42370(7) 0.0606(8) Uani 1 d . . .
H121 H 0.154(2) 0.392(2) 0.4075(9) 0.067 Uiso 1 d . . .
H122 H 0.1525(19) 0.4152(19) 0.4421(9) 0.067 Uiso 1 d . . .
O13 O 0.27383(15) 0.53886(16) 0.43026(7) 0.0608(8) Uani 1 d . . .
H131 H 0.241(2) 0.495(2) 0.4272(9) 0.067 Uiso 1 d . . .
H132 H 0.2864(19) 0.562(2) 0.4117(9) 0.067 Uiso 1 d . . .
N5 N 0.09003(17) 0.44612(17) 0.49306(8) 0.0488(9) Uani 1 d . . .
O14 O 0.03664(15) 0.42506(14) 0.50477(6) 0.0593(8) Uani 1 d . . .
O15 O 0.10116(14) 0.41014(14) 0.47688(7) 0.0596(8) Uani 1 d . . .
O16 O 0.13040(14) 0.50329(14) 0.49466(6) 0.0592(8) Uani 1 d . . .
N6 N 0.3333 0.6667 0.78948(14) 0.0496(15) Uani 1 d S . .
O17 O 0.35894(13) 0.72554(13) 0.79114(6) 0.0532(7) Uani 1 d . . .
N7 N 0.3333 0.6667 0.37221(13) 0.0494(15) Uani 1 d S . .
O18 O 0.32323(13) 0.61023(13) 0.37449(6) 0.0556(8) Uani 1 d . . .
N8 N 0.3333 0.6667 0.12794(14) 0.0503(15) Uani 1 d S . .
O19 O 0.36916(13) 0.64301(14) 0.12623(7) 0.0587(8) Uani 1 d . . .

loop_
_atom_site_aniso_label
_atom_site_aniso_U_11
_atom_site_aniso_U_22
_atom_site_aniso_U_33
_atom_site_aniso_U_23
_atom_site_aniso_U_13
_atom_site_aniso_U_12
Dy1 0.03678(10) 0.03739(10) 0.03285(8) 0.00220(8) -0.00008(8) 0.00977(8)
Dy2 0.03483(10) 0.03592(10) 0.03217(9) 0.00529(8) -0.00076(8) 0.00856(8)
O1 0.0401(15) 0.0388(15) 0.0294(13) 0.0039(11) 0.0056(11) 0.0081(12)
O2 0.0432(16) 0.0436(16) 0.0455(16) 0.0069(13) 0.0018(13) 0.0101(14)
O3 0.0447(17) 0.0276(14) 0.0455(15) -0.0065(12) -0.0041(13) -0.0044(12)
O4 0.0519(19) 0.0548(18) 0.0486(17) -0.0033(14) -0.0061(15) 0.0114(16)
O5 0.0468(16) 0.0433(16) 0.0504(16) 0.0000(13) 0.0023(13) 0.0300(14)
O6 0.0497(18) 0.0509(18) 0.0459(16) -0.0009(14) 0.0000(14) 0.0052(15)
O7 0.0544(19) 0.0599(19) 0.0459(17) -0.0083(14) -0.0021(15) 0.0159(16)
O8 0.0527(19) 0.0447(17) 0.0577(18) 0.0041(15) 0.0013(15) 0.0095(15)
O9 0.056(2) 0.0506(19) 0.0563(19) 0.0082(16) 0.0046(16) 0.0111(16)
O10 0.0478(18) 0.0514(18) 0.0486(17) 0.0005(14) 0.0010(14) 0.0035(15)
O11 0.0551(19) 0.0543(19) 0.0541(18) -0.0016(15) -0.0026(15) 0.0273(16)
N1 0.045(2) 0.044(2) 0.0460(19) 0.0030(16) -0.0004(16) 0.0221(17)
N2 0.0406(19) 0.0421(19) 0.0429(18) 0.0006(15) -0.0001(15) 0.0190(16)
N3 0.0443(19) 0.0418(19) 0.0478(19) 0.0011(15) -0.0029(16) 0.0233(16)
N4 0.0416(19) 0.044(2) 0.0454(19) 0.0003(16) -0.0024(16) 0.0218(17)
C1 0.047(2) 0.042(2) 0.042(2) -0.0022(18) 0.0008(19) 0.022(2)
C2 0.047(2) 0.043(2) 0.048(2) 0.0003(19) 0.001(2) 0.023(2)
C3 0.045(2) 0.043(2) 0.044(2) -0.0032(19) -0.0006(18) 0.022(2)
C4 0.049(2) 0.048(2) 0.044(2) -0.0002(19) -0.0008(19) 0.025(2)
C5 0.045(2) 0.045(2) 0.042(2) -0.0012(19) 0.0029(18) 0.022(2)
C6 0.039(2) 0.048(2) 0.043(2) -0.0032(19) -0.0022(18) 0.019(2)
C7 0.044(2) 0.047(2) 0.050(2) 0.003(2) 0.0052(19) 0.023(2)
C8 0.043(2) 0.046(2) 0.043(2) 0.0027(19) -0.0027(18) 0.023(2)
C9 0.038(2) 0.035(2) 0.038(2) 0.0022(16) -0.0016(17) 0.0173(18)
C10 0.048(2) 0.048(2) 0.047(2) -0.0003(19) -0.001(2) 0.025(2)
C11 0.043(2) 0.047(2) 0.046(2) 0.0030(19) 0.0017(18) 0.024(2)
C12 0.050(3) 0.049(2) 0.040(2) 0.0006(19) -0.0001(19) 0.027(2)
C13 0.048(2) 0.045(2) 0.041(2) 0.0032(18) 0.0000(19) 0.025(2)
C14 0.047(2) 0.049(3) 0.043(2) 0.000(2) -0.0012(19) 0.022(2)
C15 0.043(2) 0.039(2) 0.039(2) 0.0002(17) -0.0048(18) 0.0174(19)
C16 0.042(2) 0.041(2) 0.040(2) 0.0014(18) 0.0018(18) 0.0179(19)
C17 0.048(2) 0.043(2) 0.042(2) -0.0014(18) -0.0027(19) 0.022(2)
C18 0.043(2) 0.044(2) 0.047(2) -0.0008(19) -0.0017(18) 0.022(2)
C19 0.054(3) 0.053(3) 0.050(2) -0.001(2) 0.004(2) 0.031(2)
C20 0.044(2) 0.052(3) 0.045(2) -0.003(2) -0.0012(19) 0.025(2)
C21 0.044(2) 0.042(2) 0.048(2) -0.0007(19) -0.0009(19) 0.021(2)
C22 0.048(2) 0.047(2) 0.047(2) 0.0036(19) -0.0006(19) 0.023(2)
C23 0.046(2) 0.052(3) 0.041(2) 0.002(2) -0.0002(19) 0.024(2)
C24 0.048(2) 0.048(2) 0.049(2) 0.001(2) 0.002(2) 0.023(2)
C25 0.048(2) 0.048(2) 0.046(2) -0.0021(19) -0.0010(19) 0.026(2)
C26 0.051(3) 0.043(2) 0.045(2) 0.0014(19) 0.001(2) 0.026(2)
C27 0.047(2) 0.045(2) 0.047(2) 0.0010(19) 0.0005(19) 0.023(2)
C28 0.049(2) 0.041(2) 0.044(2) -0.0014(19) -0.0010(19) 0.023(2)
C29 0.051(3) 0.049(3) 0.043(2) 0.001(2) 0.001(2) 0.025(2)
C30 0.042(2) 0.045(2) 0.048(2) 0.0024(19) 0.0008(19) 0.021(2)
C31 0.044(2) 0.037(2) 0.045(2) 0.0004(18) -0.0023(18) 0.0193(19)
C32 0.046(2) 0.048(2) 0.046(2) 0.000(2) -0.0006(19) 0.022(2)
C33 0.044(2) 0.049(2) 0.045(2) 0.004(2) -0.0002(19) 0.025(2)
C34 0.045(2) 0.048(2) 0.042(2) -0.0041(19) 0.0007(18) 0.025(2)
C35 0.051(3) 0.059(3) 0.055(3) 0.001(2) -0.001(2) 0.028(2)
C36 0.049(3) 0.051(3) 0.051(2) 0.002(2) 0.002(2) 0.024(2)
C37 0.062(3) 0.057(3) 0.057(3) 0.002(2) -0.001(2) 0.032(2)
C38 0.051(3) 0.051(3) 0.054(3) 0.002(2) 0.001(2) 0.024(2)
O12 0.066(2) 0.061(2) 0.058(2) 0.0009(16) 0.0001(16) 0.0337(19)
O13 0.060(2) 0.062(2) 0.062(2) -0.0023(17) -0.0029(17) 0.0320(18)
N5 0.047(2) 0.044(2) 0.051(2) 0.0026(18) -0.0033(18) 0.0194(19)
O14 0.059(2) 0.0558(19) 0.0592(18) -0.0006(16) -0.0012(16) 0.0258(17)
O15 0.059(2) 0.057(2) 0.0609(19) -0.0036(16) -0.0003(16) 0.0281(17)
O16 0.060(2) 0.059(2) 0.0576(19) -0.0012(16) -0.0013(16) 0.0294(17)
N6 0.052(2) 0.052(2) 0.044(3) 0.000 0.000 0.0262(11)
O17 0.0519(18) 0.0514(17) 0.0563(18) -0.0011(15) -0.0003(15) 0.0258(16)
N7 0.051(2) 0.051(2) 0.046(4) 0.000 0.000 0.0255(11)
O18 0.0541(19) 0.0530(18) 0.0587(19) -0.0007(15) 0.0004(14) 0.0259(16)
N8 0.049(2) 0.049(2) 0.053(4) 0.000 0.000 0.0246(11)
O19 0.0521(19) 0.062(2) 0.061(2) -0.0015(15) 0.0037(15) 0.0271(17)

loop_
_atom_type_symbol
_atom_type_description
_atom_type_scat_dispersion_real
_atom_type_scat_dispersion_imag
_atom_type_scat_source
C C 0.0033 0.0016 'International Tables Vol C Tables 4.2.6.8 and 6.1.1.4'
H H 0.0000 0.0000 'International Tables Vol C Tables 4.2.6.8 and 6.1.1.4'
N N 0.0061 0.0033 'International Tables Vol C Tables 4.2.6.8 and 6.1.1.4'
O O 0.0106 0.0060 'International Tables Vol C Tables 4.2.6.8 and 6.1.1.4'
Dy Dy -0.1892 4.4098 'International Tables Vol C Tables 4.2.6.8 and 6.1.1.4'

loop_
_geom_angle_atom_site_label_1
_geom_angle_atom_site_label_2
_geom_angle_atom_site_label_3
_geom_angle
_geom_angle_site_symmetry_1
_geom_angle_site_symmetry_3
_geom_angle_publ_flag
O7 Dy1 O5 141.96(10) . . ?
O7 Dy1 O3 137.65(9) . . ?
O5 Dy1 O3 76.24(8) . . ?
O7 Dy1 O8 73.97(9) . . ?
O5 Dy1 O8 89.62(9) . . ?
O3 Dy1 O8 137.92(9) . . ?
O7 Dy1 O1 135.45(10) . . ?
O5 Dy1 O1 65.34(8) . . ?
O3 Dy1 O1 65.91(8) . . ?
O8 Dy1 O1 72.15(9) . . ?
O7 Dy1 O9 88.82(10) . . ?
O5 Dy1 O9 80.32(9) . . ?
O3 Dy1 O9 79.82(10) . . ?
O8 Dy1 O9 137.23(10) . . ?
O1 Dy1 O9 135.69(9) . . ?
O7 Dy1 O6 77.04(10) . . ?
O5 Dy1 O6 65.17(8) . . ?
O3 Dy1 O6 131.67(9) . . ?
O8 Dy1 O6 71.61(10) . . ?
O1 Dy1 O6 117.36(9) . . ?
O9 Dy1 O6 66.41(10) . . ?
O7 Dy1 O4 73.79(9) . . ?
O5 Dy1 O4 132.60(9) . . ?
O3 Dy1 O4 64.04(8) . . ?
O8 Dy1 O4 137.34(9) . . ?
O1 Dy1 O4 115.40(9) . . ?
O9 Dy1 O4 68.55(10) . . ?
O6 Dy1 O4 126.00(9) . . ?
O7 Dy1 O2 79.49(10) . . ?
O5 Dy1 O2 129.99(8) . . ?
O3 Dy1 O2 83.83(9) . . ?
O8 Dy1 O2 75.41(9) . . ?
O1 Dy1 O2 64.65(8) . . ?
O9 Dy1 O2 140.41(9) . . ?
O6 Dy1 O2 143.60(8) . . ?
O4 Dy1 O2 71.86(9) . . ?
O7 Dy1 Dy2 175.84(8) . . ?
O5 Dy1 Dy2 41.08(6) . . ?
O3 Dy1 Dy2 41.71(6) . . ?
O8 Dy1 Dy2 104.39(7) . . ?
O1 Dy1 Dy2 40.83(6) . . ?
O9 Dy1 Dy2 94.87(7) . . ?
O6 Dy1 Dy2 106.21(6) . . ?
O4 Dy1 Dy2 105.76(6) . . ?
O2 Dy1 Dy2 96.42(6) . . ?
O1 Dy2 O11 140.71(10) . . ?
O1 Dy2 O5 66.49(9) . . ?
O11 Dy2 O5 90.21(9) . . ?
O1 Dy2 O3 67.13(8) . . ?
O11 Dy2 O3 77.12(10) . . ?
O5 Dy2 O3 76.32(9) . . ?
O1 Dy2 N1 70.82(9) . . ?
O11 Dy2 N1 148.44(10) . . ?
O5 Dy2 N1 110.28(9) . . ?
O3 Dy2 N1 129.88(10) . . ?
O1 Dy2 N2 96.67(9) . . ?
O11 Dy2 N2 89.33(10) . . ?
O5 Dy2 N2 151.02(9) . . ?
O3 Dy2 N2 75.35(10) . . ?
N1 Dy2 N2 83.84(10) . . ?
O1 Dy2 N3 121.69(9) . . ?
O11 Dy2 N3 75.53(10) . . ?
O5 Dy2 N3 72.15(9) . . ?
O3 Dy2 N3 137.69(10) . . ?
N1 Dy2 N3 87.86(10) . . ?
N2 Dy2 N3 135.30(10) . . ?
O1 Dy2 N4 134.84(9) . . ?
O11 Dy2 N4 83.36(10) . . ?
O5 Dy2 N4 140.11(9) . . ?
O3 Dy2 N4 138.87(9) . . ?
N1 Dy2 N4 65.45(10) . . ?
N2 Dy2 N4 68.51(10) . . ?
N3 Dy2 N4 68.11(10) . . ?
O1 Dy2 Dy1 42.39(6) . . ?
O11 Dy2 Dy1 99.31(7) . . ?
O5 Dy2 Dy1 41.06(6) . . ?
O3 Dy2 Dy1 41.81(6) . . ?
N1 Dy2 Dy1 111.95(7) . . ?
N2 Dy2 Dy1 110.62(7) . . ?
N3 Dy2 Dy1 113.21(7) . . ?
N4 Dy2 Dy1 177.22(7) . . ?
C1 O1 Dy2 118.7(2) . . ?
C1 O1 Dy1 122.9(2) . . ?
Dy2 O1 Dy1 96.78(9) . . ?
C2 O2 C35 118.6(3) . . ?
C2 O2 Dy1 117.1(2) . . ?
C35 O2 Dy1 124.3(2) . . ?
C8 O3 Dy2 134.6(2) . . ?
C8 O3 Dy1 118.6(2) . . ?
Dy2 O3 Dy1 96.48(8) . . ?
C9 O4 C36 121.5(3) . . ?
C9 O4 Dy1 114.3(2) . . ?
C36 O4 Dy1 124.1(2) . . ?
C15 O5 Dy1 124.6(2) . . ?
C15 O5 Dy2 137.3(2) . . ?
Dy1 O5 Dy2 97.86(9) . . ?
C16 O6 C37 118.7(3) . . ?
C16 O6 Dy1 115.7(2) . . ?
C37 O6 Dy1 125.2(2) . . ?
C28 O7 Dy1 138.9(3) . . ?
C34 O8 Dy1 133.5(3) . . ?
Dy1 O9 H91 105(2) . . ?
Dy1 O9 H92 104(2) . . ?
H91 O9 H92 103(3) . . ?
C29 O10 C38 116.4(3) . . ?
Dy2 O11 H111 130(2) . . ?
Dy2 O11 H112 106(2) . . ?
H111 O11 H112 103(3) . . ?
C7 N1 C22 117.7(3) . . ?
C7 N1 Dy2 124.7(3) . . ?
C22 N1 Dy2 115.7(2) . . ?
C14 N2 C24 110.9(3) . . ?
C14 N2 Dy2 129.1(2) . . ?
C24 N2 Dy2 118.1(2) . . ?
C21 N3 C26 110.7(3) . . ?
C21 N3 Dy2 134.7(3) . . ?
C26 N3 Dy2 114.3(2) . . ?
C25 N4 C27 114.0(3) . . ?
C25 N4 C23 99.3(3) . . ?
C27 N4 C23 112.3(3) . . ?
C25 N4 Dy2 111.5(2) . . ?
C27 N4 Dy2 107.1(2) . . ?
C23 N4 Dy2 112.7(2) . . ?
O1 C1 C2 118.0(4) . . ?
O1 C1 C6 121.4(4) . . ?
C2 C1 C6 120.0(4) . . ?
O2 C2 C1 116.7(3) . . ?
O2 C2 C3 123.2(4) . . ?
C1 C2 C3 120.1(4) . . ?
C4 C3 C2 120.0(4) . . ?
C4 C3 H3 120.0 . . ?
C2 C3 H3 120.0 . . ?
C3 C4 C5 120.2(4) . . ?
C3 C4 H4 119.9 . . ?
C5 C4 H4 119.9 . . ?
C4 C5 C6 119.9(4) . . ?
C4 C5 H5 120.0 . . ?
C6 C5 H5 120.0 . . ?
C1 C6 C5 119.8(4) . . ?
C1 C6 C7 121.7(4) . . ?
C5 C6 C7 118.2(4) . . ?
N1 C7 C6 126.0(4) . . ?
N1 C7 H7 117.0 . . ?
C6 C7 H7 117.0 . . ?
O3 C8 C13 125.7(4) . . ?
O3 C8 C9 113.9(4) . . ?
C13 C8 C9 119.9(4) . . ?
O4 C9 C10 121.2(3) . . ?
O4 C9 C8 118.2(3) . . ?
C10 C9 C8 120.2(4) . . ?
C9 C10 C11 119.9(4) . . ?
C9 C10 H10 120.0 . . ?
C11 C10 H10 120.0 . . ?
C12 C11 C10 120.4(4) . . ?
C12 C11 H11 119.8 . . ?
C10 C11 H11 119.8 . . ?
C11 C12 C13 119.9(4) . . ?
C11 C12 H12 120.1 . . ?
C13 C12 H12 120.1 . . ?
C8 C13 C12 119.8(4) . . ?
C8 C13 C14 123.0(4) . . ?
C12 C13 C14 117.2(4) . . ?
N2 C14 C13 128.8(4) . . ?
N2 C14 H14 115.6 . . ?
C13 C14 H14 115.6 . . ?
O5 C15 C16 113.9(3) . . ?
O5 C15 C20 126.2(4) . . ?
C16 C15 C20 119.9(4) . . ?
O6 C16 C15 120.4(3) . . ?
O6 C16 C17 118.9(3) . . ?
C15 C16 C17 120.5(4) . . ?
C18 C17 C16 119.5(4) . . ?
C18 C17 H17 120.2 . . ?
C16 C17 H17 120.2 . . ?
C17 C18 C19 120.4(4) . . ?
C17 C18 H18 119.8 . . ?
C19 C18 H18 119.8 . . ?
C18 C19 C20 119.9(4) . . ?
C18 C19 H19 120.0 . . ?
C20 C19 H19 120.0 . . ?
C15 C20 C19 119.8(4) . . ?
C15 C20 C21 122.5(4) . . ?
C19 C20 C21 117.5(4) . . ?
N3 C21 C20 126.8(4) . . ?
N3 C21 H21 116.6 . . ?
C20 C21 H21 116.6 . . ?
C23 C22 N1 107.0(3) . . ?
C23 C22 H22A 110.3 . . ?
N1 C22 H22A 110.3 . . ?
C23 C22 H22B 110.3 . . ?
N1 C22 H22B 110.3 . . ?
H22A C22 H22B 108.6 . . ?
N4 C23 C22 115.2(3) . . ?
N4 C23 H23A 108.5 . . ?
C22 C23 H23A 108.5 . . ?
N4 C23 H23B 108.5 . . ?
C22 C23 H23B 108.5 . . ?
H23A C23 H23B 107.5 . . ?
N2 C24 C25 110.7(3) . . ?
N2 C24 H24A 109.5 . . ?
C25 C24 H24A 109.5 . . ?
N2 C24 H24B 109.5 . . ?
C25 C24 H24B 109.5 . . ?
H24A C24 H24B 108.1 . . ?
N4 C25 C24 115.6(3) . . ?
N4 C25 H25A 108.4 . . ?
C24 C25 H25A 108.4 . . ?
N4 C25 H25B 108.4 . . ?
C24 C25 H25B 108.4 . . ?
H25A C25 H25B 107.5 . . ?
N3 C26 C27 116.8(3) . . ?
N3 C26 H26A 108.1 . . ?
C27 C26 H26A 108.1 . . ?
N3 C26 H26B 108.1 . . ?
C27 C26 H26B 108.1 . . ?
H26A C26 H26B 107.3 . . ?
N4 C27 C26 106.8(3) . . ?
N4 C27 H27A 110.4 . . ?
C26 C27 H27A 110.4 . . ?
N4 C27 H27B 110.4 . . ?
C26 C27 H27B 110.4 . . ?
H27A C27 H27B 108.6 . . ?
O7 C28 C33 124.6(4) . . ?
O7 C28 C29 116.6(4) . . ?
C33 C28 C29 118.7(3) . . ?
O10 C29 C30 120.3(4) . . ?
O10 C29 C28 118.6(3) . . ?
C30 C29 C28 121.0(4) . . ?
C29 C30 C31 115.9(4) . . ?
C29 C30 H30 122.1 . . ?
C31 C30 H30 122.1 . . ?
C32 C31 C30 124.4(3) . . ?
C32 C31 H31 117.8 . . ?
C30 C31 H31 117.8 . . ?
C33 C32 C31 115.7(4) . . ?
C33 C32 H32 122.1 . . ?
C31 C32 H32 122.1 . . ?
C32 C33 C28 123.8(4) . . ?
C32 C33 C34 116.3(4) . . ?
C28 C33 C34 119.6(3) . . ?
O8 C34 C33 128.5(4) . . ?
O8 C34 H34 115.8 . . ?
C33 C34 H34 115.8 . . ?
O2 C35 H35A 109.5 . . ?
O2 C35 H35B 109.5 . . ?
H35A C35 H35B 109.5 . . ?
O2 C35 H35C 109.5 . . ?
H35A C35 H35C 109.5 . . ?
H35B C35 H35C 109.5 . . ?
O4 C36 H36A 109.5 . . ?
O4 C36 H36B 109.5 . . ?
H36A C36 H36B 109.5 . . ?
O4 C36 H36C 109.5 . . ?
H36A C36 H36C 109.5 . . ?
H36B C36 H36C 109.5 . . ?
O6 C37 H37A 109.5 . . ?
O6 C37 H37B 109.5 . . ?
H37A C37 H37B 109.5 . . ?
O6 C37 H37C 109.5 . . ?
H37A C37 H37C 109.5 . . ?
H37B C37 H37C 109.5 . . ?
O10 C38 H38A 109.5 . . ?
O10 C38 H38B 109.5 . . ?
H38A C38 H38B 109.5 . . ?
O10 C38 H38C 109.5 . . ?
H38A C38 H38C 109.5 . . ?
H38B C38 H38C 109.5 . . ?
H121 O12 H122 112(3) . . ?
H131 O13 H132 112(3) . . ?
O16 N5 O14 121.1(4) . . ?
O16 N5 O15 119.2(4) . . ?
O14 N5 O15 119.4(4) . . ?
O17 N6 O17 119.66(6) . 2_665 ?
O17 N6 O17 119.66(7) . 3_565 ?
O17 N6 O17 119.66(6) 2_665 3_565 ?
O18 N7 O18 119.39(8) 3_565 2_665 ?
O18 N7 O18 119.39(8) 3_565 . ?
O18 N7 O18 119.39(8) 2_665 . ?
O19 N8 O19 119.65(7) 2_665 3_565 ?
O19 N8 O19 119.65(7) 2_665 . ?
O19 N8 O19 119.65(7) 3_565 . ?

loop_
_geom_bond_atom_site_label_1
_geom_bond_atom_site_label_2
_geom_bond_distance
_geom_bond_site_symmetry_2
_geom_bond_publ_flag
Dy1 O7 2.208(3) . ?
Dy1 O5 2.335(3) . ?
Dy1 O3 2.363(2) . ?
Dy1 O8 2.378(3) . ?
Dy1 O1 2.391(2) . ?
Dy1 O9 2.459(3) . ?
Dy1 O6 2.523(3) . ?
Dy1 O4 2.533(3) . ?
Dy1 O2 2.541(3) . ?
Dy1 Dy2 3.5214(2) . ?
Dy2 O1 2.318(2) . ?
Dy2 O11 2.323(3) . ?
Dy2 O5 2.336(2) . ?
Dy2 O3 2.358(2) . ?
Dy2 N1 2.439(3) . ?
Dy2 N2 2.467(3) . ?
Dy2 N3 2.495(3) . ?
Dy2 N4 2.660(3) . ?
O1 C1 1.342(4) . ?
O2 C2 1.373(4) . ?
O2 C35 1.464(4) . ?
O3 C8 1.357(4) . ?
O4 C9 1.338(4) . ?
O4 C36 1.487(4) . ?
O5 C15 1.377(4) . ?
O6 C16 1.340(4) . ?
O6 C37 1.462(4) . ?
O7 C28 1.347(4) . ?
O8 C34 1.210(4) . ?
O9 H91 0.98(4) . ?
O9 H92 1.00(4) . ?
O10 C29 1.350(4) . ?
O10 C38 1.484(4) . ?
O11 H111 0.98(4) . ?
O11 H112 0.96(4) . ?
N1 C7 1.278(4) . ?
N1 C22 1.491(4) . ?
N2 C14 1.289(5) . ?
N2 C24 1.490(4) . ?
N3 C21 1.279(4) . ?
N3 C26 1.505(4) . ?
N4 C25 1.453(4) . ?
N4 C27 1.470(4) . ?
N4 C23 1.472(5) . ?
C1 C2 1.389(5) . ?
C1 C6 1.396(5) . ?
C2 C3 1.392(5) . ?
C3 C4 1.391(5) . ?
C3 H3 0.9300 . ?
C4 C5 1.392(5) . ?
C4 H4 0.9300 . ?
C5 C6 1.396(5) . ?
C5 H5 0.9300 . ?
C6 C7 1.431(5) . ?
C7 H7 0.9300 . ?
C8 C13 1.392(5) . ?
C8 C9 1.396(5) . ?
C9 C10 1.382(5) . ?
C10 C11 1.394(5) . ?
C10 H10 0.9300 . ?
C11 C12 1.383(5) . ?
C11 H11 0.9300 . ?
C12 C13 1.398(5) . ?
C12 H12 0.9300 . ?
C13 C14 1.468(5) . ?
C14 H14 0.9300 . ?
C15 C16 1.380(5) . ?
C15 C20 1.393(5) . ?
C16 C17 1.396(5) . ?
C17 C18 1.385(5) . ?
C17 H17 0.9300 . ?
C18 C19 1.385(5) . ?
C18 H18 0.9300 . ?
C19 C20 1.395(5) . ?
C19 H19 0.9300 . ?
C20 C21 1.440(5) . ?
C21 H21 0.9300 . ?
C22 C23 1.483(5) . ?
C22 H22A 0.9700 . ?
C22 H22B 0.9700 . ?
C23 H23A 0.9700 . ?
C23 H23B 0.9700 . ?
C24 C25 1.537(5) . ?
C24 H24A 0.9700 . ?
C24 H24B 0.9700 . ?
C25 H25A 0.9700 . ?
C25 H25B 0.9700 . ?
C26 C27 1.523(5) . ?
C26 H26A 0.9700 . ?
C26 H26B 0.9700 . ?
C27 H27A 0.9700 . ?
C27 H27B 0.9700 . ?
C28 C33 1.391(5) . ?
C28 C29 1.400(5) . ?
C29 C30 1.399(5) . ?
C30 C31 1.430(5) . ?
C30 H30 0.9300 . ?
C31 C32 1.387(5) . ?
C31 H31 0.9300 . ?
C32 C33 1.371(5) . ?
C32 H32 0.9300 . ?
C33 C34 1.475(5) . ?
C34 H34 0.9300 . ?
C35 H35A 0.9600 . ?
C35 H35B 0.9600 . ?
C35 H35C 0.9600 . ?
C36 H36A 0.9600 . ?
C36 H36B 0.9600 . ?
C36 H36C 0.9600 . ?
C37 H37A 0.9600 . ?
C37 H37B 0.9600 . ?
C37 H37C 0.9600 . ?
C38 H38A 0.9600 . ?
C38 H38B 0.9600 . ?
C38 H38C 0.9600 . ?
O12 H121 0.92(4) . ?
O12 H122 0.99(4) . ?
O13 H131 0.95(4) . ?
O13 H132 0.94(4) . ?
N5 O16 1.216(4) . ?
N5 O14 1.219(4) . ?
N5 O15 1.232(4) . ?
N6 O17 1.221(3) . ?
N6 O17 1.221(3) 2_665 ?
N6 O17 1.221(3) 3_565 ?
N7 O18 1.247(3) 3_565 ?
N7 O18 1.247(3) 2_665 ?
N7 O18 1.247(3) . ?
N8 O19 1.239(3) 2_665 ?
N8 O19 1.239(3) 3_565 ?
N8 O19 1.239(3) . ?

loop_
_geom_hbond_atom_site_label_D
_geom_hbond_atom_site_label_H
_geom_hbond_atom_site_label_A
_geom_hbond_distance_DH
_geom_hbond_distance_HA
_geom_hbond_distance_DA
_geom_hbond_angle_DHA
_geom_hbond_site_symmetry_A
O9 H92 O6 1.00(4) 2.50(4) 2.729(4) 92(2) .
O9 H92 O5 1.00(4) 2.70(4) 3.093(4) 104(3) .
O11 H111 O15 0.98(4) 1.69(4) 2.668(4) 172(4) .
O12 H121 O9 0.92(4) 1.76(4) 2.681(4) 177(4) .
O12 H122 O15 0.99(4) 1.90(4) 2.892(4) 179(3) .
O13 H131 O12 0.95(4) 1.68(4) 2.637(4) 176(4) .
O13 H132 O18 0.94(4) 1.90(4) 2.833(4) 172(4) .
